data_4324339
loop_
_publ_author_name
'Ekaterina M. Zueva'
'W. M. C. Sameera'
'Dalice M. Pi\~nero'
'Indranil Chakraborty'
'Eamonn Devlin'
'Peter Baran'
'Katarina Lebruskova'
'Yiannis Sanakis'
'John E. McGrady'
'Raphael G. Raptis'

_publ_section_title
;
 Experimental and Theoretical M\"ossbauer Study of an Extended Family of
 [Fe8(\m4-O)4(\m-4-R-px)12X4] Clusters
;
_journal_name_full 'Inorganic Chemistry'
_journal_page_first 1021
_journal_page_last 1029
_journal_paper_doi 10.1021/ic101691q
_journal_volume 50
_journal_year 2011
_chemical_formula_moiety '[Fe8(mu4-O)4(mu-pz)12(NCS)4].2CH2Cl2'
_chemical_formula_sum 'C42 H40 Cl4 Fe8 N28 O4 S4'
_chemical_formula_weight 1717.86
_chemical_name_systematic
; 
 ? 
;
_space_group_IT_number 14
_symmetry_cell_setting monoclinic
_symmetry_space_group_name_Hall '-P 2yn'
_symmetry_space_group_name_H-M 'P 1 21/n 1'
_atom_sites_solution_hydrogens geom
_atom_sites_solution_primary direct
_atom_sites_solution_secondary difmap
_audit_creation_method SHELXL-97
_cell_angle_alpha 90.00
_cell_angle_beta 106.775(3)
_cell_angle_gamma 90.00
_cell_formula_units_Z 4
_cell_length_a 20.073(4)
_cell_length_b 16.004(3)
_cell_length_c 21.505(4)
_cell_measurement_temperature 298(2)
_cell_volume 6614(2)
_computing_cell_refinement 'BRUKER SMART-NT V5.0'
_computing_data_collection 'BRUKER SMART-NT V5.0'
_computing_data_reduction 'BRUKER SAINT-NT V5/6.0'
_computing_molecular_graphics 'BRUKER SHELXTL-NT V5.1'
_computing_publication_material 'BRUKER SHELXTL-NT V5.1'
_computing_structure_refinement 'SHELXL-97 (Sheldrick, 1997)'
_computing_structure_solution 'SHELXS-97 (Sheldrick, 1990)'
_diffrn_ambient_temperature 298(2)
_diffrn_measured_fraction_theta_full 0.927
_diffrn_measured_fraction_theta_max 0.927
_diffrn_measurement_device_type 'Bruker AXS SMART CCD area detector'
_diffrn_measurement_method 'phi and omega scans'
_diffrn_radiation_monochromator graphite
_diffrn_radiation_source 'fine-focus sealed tube'
_diffrn_radiation_type MoK\a
_diffrn_radiation_wavelength 0.71073
_diffrn_reflns_av_R_equivalents 0.0494
_diffrn_reflns_av_sigmaI/netI 0.0556
_diffrn_reflns_limit_h_max 25
_diffrn_reflns_limit_h_min -26
_diffrn_reflns_limit_k_max 19
_diffrn_reflns_limit_k_min -21
_diffrn_reflns_limit_l_max 26
_diffrn_reflns_limit_l_min -25
_diffrn_reflns_number 50188
_diffrn_reflns_theta_full 28.01
_diffrn_reflns_theta_max 28.01
_diffrn_reflns_theta_min 1.61
_exptl_absorpt_coefficient_mu 2.053
_exptl_absorpt_correction_T_max 0.9711
_exptl_absorpt_correction_T_min 0.6836
_exptl_absorpt_correction_type empirical
_exptl_crystal_colour 'dark red'
_exptl_crystal_density_diffrn 1.725
_exptl_crystal_description polyhedron
_exptl_crystal_F_000 3440
_exptl_crystal_size_max 0.24
_exptl_crystal_size_mid 0.19
_exptl_crystal_size_min 0.18
_refine_diff_density_max 0.845
_refine_diff_density_min -0.669
_refine_diff_density_rms 0.082
_refine_ls_extinction_method none
_refine_ls_goodness_of_fit_ref 1.003
_refine_ls_hydrogen_treatment constr
_refine_ls_matrix_type full
_refine_ls_number_parameters 811
_refine_ls_number_reflns 14824
_refine_ls_number_restraints 0
_refine_ls_restrained_S_all 1.003
_refine_ls_R_factor_all 0.0957
_refine_ls_R_factor_gt 0.0464
_refine_ls_shift/su_max 0.000
_refine_ls_shift/su_mean 0.000
_refine_ls_structure_factor_coef Fsqd
_refine_ls_weighting_details 'calc w=1/[\s^2^(Fo^2^)+(0.0577P)^2^+2.4216P] where P=(Fo^2^+2Fc^2^)/3'
_refine_ls_weighting_scheme calc
_refine_ls_wR_factor_gt 0.1014
_refine_ls_wR_factor_ref 0.1192
_reflns_number_gt 9114
_reflns_number_total 14824
_reflns_threshold_expression >2sigma(I)
_cod_data_source_file ic101691q_si_001_1.cif
_cod_data_source_block kl026(3a)
_cod_database_code 4324339

loop_
_symmetry_equiv_pos_as_xyz
'x, y, z'
'-x+1/2, y+1/2, -z+1/2'
'-x, -y, -z'
'x-1/2, -y-1/2, z-1/2'

loop_
_atom_site_label
_atom_site_type_symbol
_atom_site_fract_x
_atom_site_fract_y
_atom_site_fract_z
_atom_site_U_iso_or_equiv
_atom_site_adp_type
_atom_site_occupancy
_atom_site_symmetry_multiplicity
_atom_site_calc_flag
_atom_site_refinement_flags
Fe1 Fe 0.30561(3) 0.17228(3) 0.05967(3) 0.03637(14) Uani 1 1 d .
Fe2 Fe 0.24723(3) 0.22154(3) -0.08419(3) 0.03570(13) Uani 1 1 d .
Fe3 Fe 0.15625(3) 0.24184(3) 0.00904(3) 0.03635(14) Uani 1 1 d .
Fe4 Fe 0.28209(3) 0.35840(3) 0.02112(3) 0.03547(13) Uani 1 1 d .
Fe5 Fe 0.42087(3) 0.26191(4) -0.01304(3) 0.04288(15) Uani 1 1 d .
Fe6 Fe 0.18268(3) 0.04120(4) -0.03629(3) 0.04313(15) Uani 1 1 d .
Fe7 Fe 0.24995(3) 0.29972(4) 0.16367(3) 0.04275(15) Uani 1 1 d .
Fe8 Fe 0.13830(3) 0.39300(4) -0.10865(3) 0.04085(15) Uani 1 1 d .
N51 N 0.51677(19) 0.2702(3) -0.0200(2) 0.0611(11) Uani 1 1 d .
C51 C 0.5680(2) 0.2853(3) -0.0316(2) 0.0567(12) Uani 1 1 d .
S51 S 0.63879(9) 0.30596(12) -0.04766(11) 0.1044(6) Uani 1 1 d .
N52 N 0.1457(2) -0.0737(2) -0.0585(2) 0.0643(11) Uani 1 1 d .
C52 C 0.1201(2) -0.1387(3) -0.0617(2) 0.0537(11) Uani 1 1 d .
S52 S 0.08456(9) -0.22738(9) -0.06542(11) 0.1004(6) Uani 1 1 d .
N53 N 0.2526(2) 0.3269(3) 0.2540(2) 0.0654(11) Uani 1 1 d .
C53 C 0.2580(3) 0.3241(3) 0.3092(2) 0.0547(11) Uani 1 1 d .
S53 S 0.26658(12) 0.31988(12) 0.38498(8) 0.1030(6) Uani 1 1 d .
N54 N 0.0769(2) 0.4706(2) -0.1728(2) 0.0594(10) Uani 1 1 d .
C54 C 0.0325(2) 0.4999(3) -0.2147(2) 0.0477(10) Uani 1 1 d .
S54 S -0.02824(7) 0.53858(10) -0.27218(7) 0.0708(4) Uani 1 1 d .
O1 O 0.32697(12) 0.25500(15) -0.00546(12) 0.0341(6) Uani 1 1 d .
O2 O 0.21784(12) 0.15378(15) -0.01601(12) 0.0356(6) Uani 1 1 d .
O3 O 0.24894(12) 0.27189(15) 0.07524(12) 0.0352(6) Uani 1 1 d .
O4 O 0.19693(12) 0.31408(15) -0.04926(12) 0.0350(6) Uani 1 1 d .
N1 N 0.40659(17) 0.1985(2) 0.11222(17) 0.0464(8) Uani 1 1 d .
N2 N 0.45318(18) 0.2252(2) 0.08098(19) 0.0531(9) Uani 1 1 d .
N3 N 0.33316(17) 0.0572(2) 0.03187(16) 0.0442(8) Uani 1 1 d .
N4 N 0.28175(18) 0.0027(2) -0.00054(18) 0.0482(9) Uani 1 1 d .
N5 N 0.28257(17) 0.1240(2) 0.13996(17) 0.0441(8) Uani 1 1 d .
N6 N 0.26758(19) 0.1776(2) 0.18381(17) 0.0476(9) Uani 1 1 d .
N7 N 0.32325(17) 0.1497(2) -0.10585(17) 0.0449(8) Uani 1 1 d .
N8 N 0.39172(17) 0.1741(2) -0.08302(18) 0.0484(9) Uani 1 1 d .
N9 N 0.17022(17) 0.1540(2) -0.14897(16) 0.0446(8) Uani 1 1 d .
N10 N 0.14902(18) 0.0788(2) -0.12985(17) 0.0486(9) Uani 1 1 d .
N11 N 0.24971(17) 0.3112(2) -0.15274(16) 0.0436(8) Uani 1 1 d .
N12 N 0.20181(18) 0.3753(2) -0.16524(17) 0.0486(9) Uani 1 1 d .
N13 N 0.12009(17) 0.1404(2) 0.04863(17) 0.0456(8) Uani 1 1 d .
N14 N 0.12595(18) 0.0608(2) 0.02559(18) 0.0483(9) Uani 1 1 d .
N15 N 0.11690(17) 0.3269(2) 0.06073(17) 0.0442(8) Uani 1 1 d .
N16 N 0.15192(18) 0.3421(2) 0.12507(17) 0.0476(9) Uani 1 1 d .
N17 N 0.06712(17) 0.2490(2) -0.06813(17) 0.0463(8) Uani 1 1 d .
N18 N 0.05740(17) 0.3168(2) -0.10939(17) 0.0473(9) Uani 1 1 d .
N19 N 0.34155(17) 0.4206(2) -0.02878(17) 0.0439(8) Uani 1 1 d .
N20 N 0.40102(17) 0.3830(2) -0.03538(17) 0.0465(8) Uani 1 1 d .
N21 N 0.34746(17) 0.3948(2) 0.10974(17) 0.0467(8) Uani 1 1 d .
N22 N 0.32951(18) 0.3785(2) 0.16526(17) 0.0480(9) Uani 1 1 d .
N23 N 0.21975(17) 0.4618(2) 0.01792(16) 0.0423(8) Uani 1 1 d .
N24 N 0.16838(17) 0.4795(2) -0.03826(17) 0.0438(8) Uani 1 1 d .
C1 C 0.5161(3) 0.2236(4) 0.1240(3) 0.091(2) Uani 1 1 d .
H1 H 0.5572 0.2390 0.1152 0.109 Uiso 1 1 calc R
C2 C 0.5116(3) 0.1961(5) 0.1829(3) 0.113(3) Uani 1 1 d .
H2 H 0.5477 0.1889 0.2209 0.136 Uiso 1 1 calc R
C3 C 0.4416(3) 0.1812(3) 0.1733(2) 0.0707(15) Uani 1 1 d .
H3 H 0.4220 0.1620 0.2048 0.085 Uiso 1 1 calc R
C4 C 0.3118(3) -0.0688(3) -0.0077(3) 0.0799(17) Uani 1 1 d .
H4 H 0.2882 -0.1160 -0.0281 0.096 Uiso 1 1 calc R
C5 C 0.3829(3) -0.0638(3) 0.0193(3) 0.096(2) Uani 1 1 d .
H5 H 0.4160 -0.1048 0.0206 0.116 Uiso 1 1 calc R
C6 C 0.3934(3) 0.0172(3) 0.0443(3) 0.0651(14) Uani 1 1 d .
H6 H 0.4364 0.0398 0.0664 0.078 Uiso 1 1 calc R
C7 C 0.2606(3) 0.1311(3) 0.2339(2) 0.0646(13) Uani 1 1 d .
H7 H 0.2503 0.1519 0.2704 0.077 Uiso 1 1 calc R
C8 C 0.2711(3) 0.0480(3) 0.2228(3) 0.0707(15) Uani 1 1 d .
H8 H 0.2695 0.0028 0.2495 0.085 Uiso 1 1 calc R
C9 C 0.2846(2) 0.0465(3) 0.1637(2) 0.0571(12) Uani 1 1 d .
H9 H 0.2939 -0.0014 0.1432 0.068 Uiso 1 1 calc R
C10 C 0.4286(3) 0.1222(3) -0.1091(2) 0.0685(15) Uani 1 1 d .
H10 H 0.4765 0.1252 -0.1019 0.082 Uiso 1 1 calc R
C11 C 0.3862(3) 0.0642(4) -0.1477(3) 0.0793(17) Uani 1 1 d .
H11 H 0.3990 0.0212 -0.1710 0.095 Uiso 1 1 calc R
C12 C 0.3205(3) 0.0832(3) -0.1444(2) 0.0606(13) Uani 1 1 d .
H12 H 0.2802 0.0542 -0.1657 0.073 Uiso 1 1 calc R
C13 C 0.1078(3) 0.0424(4) -0.1834(3) 0.0802(17) Uani 1 1 d .
H13 H 0.0857 -0.0088 -0.1842 0.096 Uiso 1 1 calc R
C14 C 0.1029(4) 0.0912(4) -0.2364(3) 0.101(2) Uani 1 1 d .
H14 H 0.0780 0.0802 -0.2793 0.121 Uiso 1 1 calc R
C15 C 0.1429(3) 0.1608(4) -0.2126(2) 0.0705(15) Uani 1 1 d .
H15 H 0.1497 0.2057 -0.2375 0.085 Uiso 1 1 calc R
C16 C 0.2153(3) 0.4236(3) -0.2107(2) 0.0685(14) Uani 1 1 d .
H16 H 0.1905 0.4712 -0.2283 0.082 Uiso 1 1 calc R
C17 C 0.2712(3) 0.3927(4) -0.2275(3) 0.0799(17) Uani 1 1 d .
H17 H 0.2916 0.4150 -0.2575 0.096 Uiso 1 1 calc R
C18 C 0.2908(3) 0.3222(3) -0.1909(2) 0.0600(13) Uani 1 1 d .
H18 H 0.3272 0.2872 -0.1925 0.072 Uiso 1 1 calc R
C19 C 0.0942(3) 0.0088(3) 0.0562(3) 0.0657(14) Uani 1 1 d .
H19 H 0.0912 -0.0488 0.0502 0.079 Uiso 1 1 calc R
C20 C 0.0665(3) 0.0522(3) 0.0978(3) 0.0772(16) Uani 1 1 d .
H20 H 0.0412 0.0310 0.1243 0.093 Uiso 1 1 calc R
C21 C 0.0843(2) 0.1341(3) 0.0916(2) 0.0569(12) Uani 1 1 d .
H21 H 0.0730 0.1787 0.1144 0.068 Uiso 1 1 calc R
C22 C 0.1132(3) 0.3935(3) 0.1491(3) 0.0681(15) Uani 1 1 d .
H22 H 0.1249 0.4132 0.1916 0.082 Uiso 1 1 calc R
C23 C 0.0532(3) 0.4127(4) 0.1012(3) 0.0801(17) Uani 1 1 d .
H23 H 0.0174 0.4476 0.1048 0.096 Uiso 1 1 calc R
C24 C 0.0569(2) 0.3701(3) 0.0473(2) 0.0593(13) Uani 1 1 d .
H24 H 0.0230 0.3708 0.0073 0.071 Uiso 1 1 calc R
C25 C -0.0096(2) 0.3181(4) -0.1442(3) 0.0694(15) Uani 1 1 d .
H25 H -0.0300 0.3579 -0.1754 0.083 Uiso 1 1 calc R
C26 C -0.0439(3) 0.2516(4) -0.1266(3) 0.0866(19) Uani 1 1 d .
H26 H -0.0906 0.2373 -0.1437 0.104 Uiso 1 1 calc R
C27 C 0.0057(2) 0.2107(3) -0.0785(2) 0.0646(14) Uani 1 1 d .
H27 H -0.0024 0.1635 -0.0565 0.078 Uiso 1 1 calc R
C28 C 0.4343(3) 0.4406(3) -0.0607(3) 0.0626(13) Uani 1 1 d .
H28 H 0.4760 0.4317 -0.0702 0.075 Uiso 1 1 calc R
C29 C 0.3979(3) 0.5148(3) -0.0705(3) 0.0700(15) Uani 1 1 d .
H29 H 0.4096 0.5644 -0.0873 0.084 Uiso 1 1 calc R
C30 C 0.3404(3) 0.4990(3) -0.0497(2) 0.0580(12) Uani 1 1 d .
H30 H 0.3057 0.5377 -0.0503 0.070 Uiso 1 1 calc R
C31 C 0.3716(3) 0.4224(3) 0.2142(2) 0.0693(15) Uani 1 1 d .
H31 H 0.3703 0.4220 0.2571 0.083 Uiso 1 1 calc R
C32 C 0.4172(3) 0.4685(4) 0.1903(3) 0.0766(16) Uani 1 1 d .
H32 H 0.4520 0.5046 0.2133 0.092 Uiso 1 1 calc R
C33 C 0.3999(2) 0.4494(3) 0.1252(3) 0.0627(13) Uani 1 1 d .
H33 H 0.4217 0.4713 0.0961 0.075 Uiso 1 1 calc R
C34 C 0.1447(2) 0.5571(3) -0.0322(3) 0.0592(12) Uani 1 1 d .
H34 H 0.1095 0.5842 -0.0634 0.071 Uiso 1 1 calc R
C35 C 0.1803(3) 0.5899(3) 0.0267(3) 0.0651(14) Uani 1 1 d .
H35 H 0.1743 0.6424 0.0429 0.078 Uiso 1 1 calc R
C36 C 0.2268(2) 0.5292(3) 0.0571(2) 0.0547(12) Uani 1 1 d .
H36 H 0.2582 0.5337 0.0983 0.066 Uiso 1 1 calc R
Cl91 Cl 0.58521(15) 0.3052(2) 0.75100(14) 0.1769(12) Uani 1 1 d .
Cl93 Cl 0.69574(15) 0.2522(4) 0.13765(16) 0.264(2) Uani 1 1 d .
Cl92 Cl 0.45869(13) 0.33937(16) 0.78105(17) 0.1624(11) Uani 1 1 d .
Cl94 Cl 0.8206(2) 0.34521(19) 0.18757(18) 0.2257(18) Uani 1 1 d .
C91 C 0.5189(6) 0.2674(5) 0.7719(6) 0.189(5) Uani 1 1 d .
H91A H 0.5366 0.2374 0.8125 0.227 Uiso 1 1 calc R
H91B H 0.4952 0.2271 0.7392 0.227 Uiso 1 1 calc R
C92 C 0.7719(5) 0.2770(7) 0.1317(5) 0.154(4) Uani 1 1 d .
H92A H 0.7658 0.3007 0.0889 0.185 Uiso 1 1 calc R
H92B H 0.7985 0.2259 0.1341 0.185 Uiso 1 1 calc R

loop_
_atom_site_aniso_label
_atom_site_aniso_U_11
_atom_site_aniso_U_22
_atom_site_aniso_U_33
_atom_site_aniso_U_23
_atom_site_aniso_U_13
_atom_site_aniso_U_12
Fe1 0.0366(3) 0.0286(3) 0.0416(3) -0.0006(2) 0.0077(2) -0.0011(2)
Fe2 0.0332(3) 0.0343(3) 0.0397(3) -0.0023(2) 0.0105(2) -0.0005(2)
Fe3 0.0345(3) 0.0338(3) 0.0415(3) -0.0028(2) 0.0121(2) -0.0021(2)
Fe4 0.0342(3) 0.0284(3) 0.0422(3) -0.0004(2) 0.0086(2) -0.0009(2)
Fe5 0.0318(3) 0.0408(3) 0.0558(4) -0.0006(3) 0.0123(3) -0.0015(2)
Fe6 0.0434(3) 0.0321(3) 0.0530(4) -0.0064(3) 0.0123(3) -0.0077(2)
Fe7 0.0528(4) 0.0361(3) 0.0385(3) -0.0026(3) 0.0118(3) -0.0005(3)
Fe8 0.0367(3) 0.0398(3) 0.0435(3) 0.0027(3) 0.0075(3) 0.0039(2)
N51 0.036(2) 0.064(3) 0.085(3) 0.002(2) 0.021(2) 0.0000(18)
C51 0.055(3) 0.044(3) 0.076(3) -0.006(2) 0.025(3) 0.002(2)
S51 0.0793(10) 0.1066(13) 0.1537(17) -0.0100(12) 0.0757(12) -0.0203(10)
N52 0.069(3) 0.043(2) 0.079(3) -0.014(2) 0.018(2) -0.017(2)
C52 0.051(3) 0.041(3) 0.068(3) 0.000(2) 0.016(2) 0.003(2)
S52 0.0848(11) 0.0383(8) 0.1799(19) 0.0009(10) 0.0409(12) -0.0150(7)
N53 0.093(3) 0.058(3) 0.045(2) -0.0050(19) 0.020(2) 0.002(2)
C53 0.066(3) 0.043(3) 0.058(3) 0.000(2) 0.024(2) 0.002(2)
S53 0.1652(18) 0.0993(13) 0.0551(9) 0.0109(8) 0.0484(11) 0.0187(12)
N54 0.053(2) 0.058(3) 0.064(3) 0.011(2) 0.012(2) 0.0104(19)
C54 0.044(2) 0.049(3) 0.052(3) 0.003(2) 0.017(2) 0.004(2)
S54 0.0606(8) 0.0860(10) 0.0587(8) 0.0145(7) 0.0058(6) 0.0176(7)
O1 0.0300(13) 0.0303(14) 0.0408(14) -0.0004(11) 0.0083(11) -0.0020(10)
O2 0.0360(13) 0.0289(14) 0.0413(15) -0.0042(11) 0.0103(11) -0.0034(11)
O3 0.0390(14) 0.0297(14) 0.0372(14) -0.0028(11) 0.0113(12) 0.0003(11)
O4 0.0326(13) 0.0325(14) 0.0406(15) -0.0005(11) 0.0117(11) 0.0002(11)
N1 0.0427(19) 0.041(2) 0.049(2) 0.0015(16) 0.0026(17) -0.0067(16)
N2 0.0405(19) 0.049(2) 0.063(2) 0.0053(18) 0.0045(18) -0.0036(17)
N3 0.0430(19) 0.0343(19) 0.051(2) -0.0020(16) 0.0063(16) 0.0054(15)
N4 0.051(2) 0.0280(18) 0.060(2) -0.0076(16) 0.0082(18) 0.0012(15)
N5 0.049(2) 0.0346(19) 0.049(2) 0.0039(16) 0.0134(16) -0.0004(15)
N6 0.063(2) 0.039(2) 0.041(2) 0.0021(16) 0.0144(17) 0.0012(17)
N7 0.0408(19) 0.044(2) 0.049(2) -0.0065(16) 0.0111(16) 0.0022(15)
N8 0.0385(18) 0.053(2) 0.056(2) -0.0043(18) 0.0165(17) 0.0049(16)
N9 0.0420(19) 0.047(2) 0.043(2) -0.0051(16) 0.0090(16) -0.0035(16)
N10 0.046(2) 0.046(2) 0.050(2) -0.0104(17) 0.0081(17) -0.0121(16)
N11 0.0439(19) 0.045(2) 0.045(2) 0.0011(16) 0.0172(16) 0.0022(16)
N12 0.048(2) 0.050(2) 0.048(2) 0.0078(17) 0.0147(17) 0.0064(17)
N13 0.0422(19) 0.044(2) 0.054(2) 0.0013(17) 0.0176(16) -0.0034(15)
N14 0.048(2) 0.041(2) 0.059(2) -0.0035(17) 0.0223(18) -0.0118(16)
N15 0.0409(18) 0.044(2) 0.051(2) -0.0050(16) 0.0177(16) -0.0027(15)
N16 0.049(2) 0.049(2) 0.048(2) -0.0099(17) 0.0194(17) -0.0016(17)
N17 0.0380(18) 0.050(2) 0.049(2) -0.0043(17) 0.0099(16) -0.0062(16)
N18 0.0392(19) 0.055(2) 0.044(2) 0.0005(17) 0.0049(16) 0.0002(16)
N19 0.0436(19) 0.0358(19) 0.054(2) 0.0001(16) 0.0172(16) -0.0023(15)
N20 0.0389(18) 0.043(2) 0.060(2) 0.0009(17) 0.0182(17) -0.0066(15)
N21 0.045(2) 0.039(2) 0.050(2) -0.0018(16) 0.0041(17) -0.0055(15)
N22 0.049(2) 0.040(2) 0.049(2) -0.0086(16) 0.0046(17) -0.0047(16)
N23 0.0420(18) 0.0352(19) 0.049(2) -0.0037(16) 0.0125(16) 0.0009(15)
N24 0.0388(18) 0.0357(19) 0.053(2) 0.0023(16) 0.0078(16) 0.0058(15)
C1 0.042(3) 0.116(5) 0.094(5) 0.026(4) -0.012(3) -0.024(3)
C2 0.072(4) 0.153(7) 0.083(4) 0.050(4) -0.027(3) -0.043(4)
C3 0.058(3) 0.081(4) 0.056(3) 0.015(3) -0.010(2) -0.020(3)
C4 0.072(3) 0.037(3) 0.112(5) -0.021(3) -0.003(3) 0.008(2)
C5 0.068(4) 0.054(3) 0.142(6) -0.025(4) -0.008(4) 0.025(3)
C6 0.054(3) 0.047(3) 0.084(4) -0.008(3) 0.003(3) 0.010(2)
C7 0.088(4) 0.056(3) 0.053(3) 0.011(2) 0.027(3) 0.005(3)
C8 0.095(4) 0.049(3) 0.074(4) 0.022(3) 0.034(3) 0.006(3)
C9 0.067(3) 0.034(3) 0.070(3) 0.008(2) 0.018(3) 0.005(2)
C10 0.049(3) 0.086(4) 0.071(3) -0.019(3) 0.018(3) 0.015(3)
C11 0.060(3) 0.091(4) 0.086(4) -0.043(3) 0.019(3) 0.016(3)
C12 0.057(3) 0.061(3) 0.063(3) -0.022(3) 0.016(2) 0.003(2)
C13 0.085(4) 0.082(4) 0.063(3) -0.016(3) 0.005(3) -0.040(3)
C14 0.122(5) 0.102(5) 0.054(4) -0.010(3) -0.012(3) -0.047(4)
C15 0.068(3) 0.082(4) 0.050(3) 0.004(3) 0.001(3) -0.019(3)
C16 0.084(4) 0.064(3) 0.065(3) 0.026(3) 0.033(3) 0.020(3)
C17 0.096(4) 0.081(4) 0.081(4) 0.028(3) 0.055(3) 0.016(3)
C18 0.061(3) 0.064(3) 0.063(3) 0.007(3) 0.031(3) 0.006(2)
C19 0.072(3) 0.047(3) 0.087(4) 0.002(3) 0.036(3) -0.016(2)
C20 0.087(4) 0.066(4) 0.099(4) 0.009(3) 0.059(4) -0.011(3)
C21 0.058(3) 0.056(3) 0.066(3) -0.001(2) 0.033(2) -0.007(2)
C22 0.053(3) 0.085(4) 0.070(3) -0.035(3) 0.024(3) 0.002(3)
C23 0.051(3) 0.095(4) 0.096(4) -0.034(4) 0.024(3) 0.017(3)
C24 0.041(2) 0.068(3) 0.068(3) -0.016(3) 0.015(2) 0.006(2)
C25 0.040(3) 0.091(4) 0.065(3) 0.010(3) -0.005(2) -0.002(3)
C26 0.045(3) 0.119(5) 0.083(4) 0.011(4) -0.003(3) -0.026(3)
C27 0.046(3) 0.076(4) 0.067(3) 0.000(3) 0.008(2) -0.023(2)
C28 0.056(3) 0.058(3) 0.084(4) 0.001(3) 0.035(3) -0.010(2)
C29 0.072(3) 0.047(3) 0.099(4) 0.018(3) 0.038(3) -0.006(3)
C30 0.062(3) 0.040(3) 0.075(3) 0.011(2) 0.025(3) 0.001(2)
C31 0.075(3) 0.067(3) 0.054(3) -0.019(3) -0.001(3) -0.011(3)
C32 0.063(3) 0.082(4) 0.075(4) -0.022(3) 0.004(3) -0.026(3)
C33 0.052(3) 0.059(3) 0.074(3) -0.003(3) 0.014(3) -0.018(2)
C34 0.057(3) 0.039(3) 0.076(3) 0.005(2) 0.010(3) 0.015(2)
C35 0.073(3) 0.039(3) 0.079(4) -0.013(2) 0.015(3) 0.011(2)
C36 0.063(3) 0.039(3) 0.060(3) -0.011(2) 0.014(2) 0.000(2)
Cl91 0.141(2) 0.260(4) 0.153(2) -0.028(2) 0.0799(18) 0.018(2)
Cl93 0.1048(19) 0.535(8) 0.153(3) 0.051(4) 0.0368(18) -0.009(3)
Cl92 0.1215(17) 0.1223(18) 0.274(3) -0.009(2) 0.106(2) -0.0096(14)
Cl94 0.358(5) 0.133(2) 0.192(3) -0.047(2) 0.088(3) -0.080(3)
C91 0.264(13) 0.075(6) 0.289(14) 0.019(7) 0.177(12) 0.012(7)
C92 0.124(7) 0.204(11) 0.152(8) -0.043(8) 0.069(6) -0.008(7)

loop_
_atom_type_symbol
_atom_type_description
_atom_type_scat_dispersion_real
_atom_type_scat_dispersion_imag
_atom_type_scat_source
C C 0.0033 0.0016 'International Tables Vol C Tables 4.2.6.8 and 6.1.1.4'
H H 0.0000 0.0000 'International Tables Vol C Tables 4.2.6.8 and 6.1.1.4'
N N 0.0061 0.0033 'International Tables Vol C Tables 4.2.6.8 and 6.1.1.4'
O O 0.0106 0.0060 'International Tables Vol C Tables 4.2.6.8 and 6.1.1.4'
S S 0.1246 0.1234 'International Tables Vol C Tables 4.2.6.8 and 6.1.1.4'
Fe Fe 0.3463 0.8444 'International Tables Vol C Tables 4.2.6.8 and 6.1.1.4'
Cl Cl 0.1484 0.1585 'International Tables Vol C Tables 4.2.6.8 and 6.1.1.4'

loop_
_geom_angle_atom_site_label_1
_geom_angle_atom_site_label_2
_geom_angle_atom_site_label_3
_geom_angle
O3 Fe1 O2 81.42(10)
O3 Fe1 N1 104.93(12)
O2 Fe1 N1 162.08(13)
O3 Fe1 O1 81.07(10)
O2 Fe1 O1 81.52(10)
N1 Fe1 O1 82.94(12)
O3 Fe1 N3 162.64(12)
O2 Fe1 N3 83.19(11)
N1 Fe1 N3 92.14(14)
O1 Fe1 N3 104.54(12)
O3 Fe1 N5 83.38(12)
O2 Fe1 N5 105.20(12)
N1 Fe1 N5 92.28(14)
O1 Fe1 N5 161.95(12)
N3 Fe1 N5 92.99(14)
O1 Fe2 O2 82.15(10)
O1 Fe2 O4 81.82(10)
O2 Fe2 O4 81.14(10)
O1 Fe2 N9 162.71(12)
O2 Fe2 N9 83.76(12)
O4 Fe2 N9 105.85(12)
O1 Fe2 N7 83.09(12)
O2 Fe2 N7 104.55(12)
O4 Fe2 N7 162.97(12)
N9 Fe2 N7 90.83(13)
O1 Fe2 N11 103.60(12)
O2 Fe2 N11 162.04(12)
O4 Fe2 N11 82.86(12)
N9 Fe2 N11 92.85(14)
N7 Fe2 N11 93.10(13)
O4 Fe3 O2 81.33(10)
O4 Fe3 O3 81.36(10)
O2 Fe3 O3 81.26(10)
O4 Fe3 N15 103.99(12)
O2 Fe3 N15 162.66(12)
O3 Fe3 N15 83.24(12)
O4 Fe3 N13 162.06(12)
O2 Fe3 N13 82.98(12)
O3 Fe3 N13 104.81(12)
N15 Fe3 N13 93.55(14)
O4 Fe3 N17 83.25(12)
O2 Fe3 N17 106.01(12)
O3 Fe3 N17 161.77(12)
N15 Fe3 N17 91.09(14)
N13 Fe3 N17 92.79(14)
O3 Fe4 O1 81.52(10)
O3 Fe4 O4 81.19(10)
O1 Fe4 O4 81.64(10)
O3 Fe4 N21 83.68(12)
O1 Fe4 N21 105.85(12)
O4 Fe4 N21 161.94(12)
O3 Fe4 N23 105.60(12)
O1 Fe4 N23 162.22(12)
O4 Fe4 N23 83.39(11)
N21 Fe4 N23 91.26(13)
O3 Fe4 N19 162.09(12)
O1 Fe4 N19 82.98(12)
O4 Fe4 N19 105.37(12)
N21 Fe4 N19 92.00(14)
N23 Fe4 N19 91.83(13)
O1 Fe5 N51 179.27(15)
O1 Fe5 N20 86.83(12)
N51 Fe5 N20 92.73(15)
O1 Fe5 N8 86.76(12)
N51 Fe5 N8 93.97(15)
N20 Fe5 N8 119.91(15)
O1 Fe5 N2 86.48(13)
N51 Fe5 N2 93.24(16)
N20 Fe5 N2 120.21(15)
N8 Fe5 N2 118.89(15)
O2 Fe6 N52 179.07(16)
O2 Fe6 N14 86.84(12)
N52 Fe6 N14 93.48(16)
O2 Fe6 N4 86.74(12)
N52 Fe6 N4 93.86(16)
N14 Fe6 N4 118.78(15)
O2 Fe6 N10 86.69(12)
N52 Fe6 N10 92.40(16)
N14 Fe6 N10 121.47(15)
N4 Fe6 N10 118.80(15)
O3 Fe7 N53 178.98(16)
O3 Fe7 N6 86.54(12)
N53 Fe7 N6 92.83(16)
O3 Fe7 N16 86.62(12)
N53 Fe7 N16 94.38(16)
N6 Fe7 N16 120.33(15)
O3 Fe7 N22 86.84(12)
N53 Fe7 N22 92.81(17)
N6 Fe7 N22 120.78(15)
N16 Fe7 N22 117.88(14)
O4 Fe8 N54 177.58(15)
O4 Fe8 N24 87.68(12)
N54 Fe8 N24 94.74(15)
O4 Fe8 N12 86.36(12)
N54 Fe8 N12 92.45(15)
N24 Fe8 N12 116.45(14)
O4 Fe8 N18 86.87(12)
N54 Fe8 N18 92.03(15)
N24 Fe8 N18 119.08(14)
N12 Fe8 N18 123.63(15)
C51 N51 Fe5 168.4(4)
N51 C51 S51 179.9(6)
C52 N52 Fe6 167.6(4)
N52 C52 S52 179.3(5)
C53 N53 Fe7 164.6(4)
N53 C53 S53 179.1(5)
C54 N54 Fe8 164.8(4)
N54 C54 S54 179.3(5)
Fe5 O1 Fe2 119.61(13)
Fe5 O1 Fe4 119.64(12)
Fe2 O1 Fe4 98.12(10)
Fe5 O1 Fe1 119.42(12)
Fe2 O1 Fe1 97.37(10)
Fe4 O1 Fe1 97.77(11)
Fe6 O2 Fe2 119.59(13)
Fe6 O2 Fe1 119.18(13)
Fe2 O2 Fe1 97.66(10)
Fe6 O2 Fe3 119.40(12)
Fe2 O2 Fe3 98.33(11)
Fe1 O2 Fe3 97.92(10)
Fe7 O3 Fe4 119.25(12)
Fe7 O3 Fe1 119.31(12)
Fe4 O3 Fe1 98.48(11)
Fe7 O3 Fe3 118.95(12)
Fe4 O3 Fe3 98.24(11)
Fe1 O3 Fe3 98.06(10)
Fe8 O4 Fe3 120.02(12)
Fe8 O4 Fe2 119.94(12)
Fe3 O4 Fe2 98.18(11)
Fe8 O4 Fe4 118.62(12)
Fe3 O4 Fe4 97.95(11)
Fe2 O4 Fe4 97.24(10)
C3 N1 N2 108.0(4)
C3 N1 Fe1 131.1(3)
N2 N1 Fe1 119.9(3)
C1 N2 N1 107.4(4)
C1 N2 Fe5 131.7(4)
N1 N2 Fe5 120.9(3)
C6 N3 N4 107.6(3)
C6 N3 Fe1 132.8(3)
N4 N3 Fe1 119.2(2)
C4 N4 N3 107.9(4)
C4 N4 Fe6 130.9(3)
N3 N4 Fe6 120.9(2)
C9 N5 N6 107.8(4)
C9 N5 Fe1 132.6(3)
N6 N5 Fe1 119.2(2)
C7 N6 N5 107.3(4)
C7 N6 Fe7 131.0(3)
N5 N6 Fe7 121.3(3)
C12 N7 N8 107.7(3)
C12 N7 Fe2 132.8(3)
N8 N7 Fe2 119.2(3)
C10 N8 N7 106.9(4)
C10 N8 Fe5 131.9(3)
N7 N8 Fe5 120.6(2)
C15 N9 N10 108.0(4)
C15 N9 Fe2 131.4(3)
N10 N9 Fe2 119.5(3)
C13 N10 N9 106.9(4)
C13 N10 Fe6 132.1(4)
N9 N10 Fe6 120.9(2)
C18 N11 N12 107.6(4)
C18 N11 Fe2 132.6(3)
N12 N11 Fe2 119.8(2)
C16 N12 N11 107.2(4)
C16 N12 Fe8 131.1(3)
N11 N12 Fe8 120.9(3)
C21 N13 N14 107.3(3)
C21 N13 Fe3 132.4(3)
N14 N13 Fe3 120.1(3)
C19 N14 N13 107.2(4)
C19 N14 Fe6 132.3(3)
N13 N14 Fe6 120.2(2)
C24 N15 N16 106.8(3)
C24 N15 Fe3 133.2(3)
N16 N15 Fe3 119.7(3)
C22 N16 N15 108.2(4)
C22 N16 Fe7 130.9(3)
N15 N16 Fe7 120.4(2)
C27 N17 N18 107.5(4)
C27 N17 Fe3 130.8(3)
N18 N17 Fe3 119.3(2)
C25 N18 N17 107.8(4)
C25 N18 Fe8 132.0(3)
N17 N18 Fe8 120.3(2)
C30 N19 N20 107.8(3)
C30 N19 Fe4 132.1(3)
N20 N19 Fe4 119.2(3)
C28 N20 N19 106.8(4)
C28 N20 Fe5 132.2(3)
N19 N20 Fe5 120.9(2)
C33 N21 N22 107.2(4)
C33 N21 Fe4 131.4(3)
N22 N21 Fe4 119.7(2)
C31 N22 N21 108.6(4)
C31 N22 Fe7 130.8(4)
N21 N22 Fe7 120.6(2)
C36 N23 N24 107.5(3)
C36 N23 Fe4 131.8(3)
N24 N23 Fe4 119.3(2)
C34 N24 N23 107.5(4)
C34 N24 Fe8 132.0(3)
N23 N24 Fe8 120.4(2)
N2 C1 C2 110.2(5)
C1 C2 C3 104.7(5)
N1 C3 C2 109.8(5)
N4 C4 C5 110.5(5)
C4 C5 C6 103.9(5)
N3 C6 C5 110.0(4)
N6 C7 C8 109.7(4)
C9 C8 C7 105.0(4)
N5 C9 C8 110.2(4)
N8 C10 C11 110.7(4)
C10 C11 C12 104.8(4)
N7 C12 C11 109.8(4)
N10 C13 C14 110.3(5)
C13 C14 C15 105.0(5)
N9 C15 C14 109.9(5)
N12 C16 C17 109.8(4)
C16 C17 C18 105.6(5)
N11 C18 C17 109.7(4)
N14 C19 C20 110.3(4)
C19 C20 C21 104.8(4)
N13 C21 C20 110.3(4)
N16 C22 C23 109.2(4)
C24 C23 C22 106.0(4)
N15 C24 C23 109.8(4)
N18 C25 C26 109.6(5)
C27 C26 C25 105.3(4)
N17 C27 C26 109.8(5)
N20 C28 C29 110.5(4)
C30 C29 C28 104.4(4)
N19 C30 C29 110.4(4)
N22 C31 C32 108.8(5)
C33 C32 C31 105.0(4)
N21 C33 C32 110.4(5)
N24 C34 C35 109.8(4)
C34 C35 C36 105.7(4)
N23 C36 C35 109.5(4)
Cl91 C91 Cl92 115.9(5)
Cl93 C92 Cl94 117.6(5)

loop_
_geom_bond_atom_site_label_1
_geom_bond_atom_site_label_2
_geom_bond_distance
Fe1 O3 2.041(2)
Fe1 O2 2.046(3)
Fe1 N1 2.059(3)
Fe1 O1 2.060(3)
Fe1 N3 2.060(3)
Fe1 N5 2.062(3)
Fe2 O1 2.037(2)
Fe2 O2 2.043(3)
Fe2 O4 2.053(2)
Fe2 N9 2.063(3)
Fe2 N7 2.068(3)
Fe2 N11 2.068(3)
Fe3 O4 2.041(2)
Fe3 O2 2.047(2)
Fe3 O3 2.047(2)
Fe3 N15 2.054(3)
Fe3 N13 2.060(3)
Fe3 N17 2.063(3)
Fe4 O3 2.040(3)
Fe4 O1 2.043(2)
Fe4 O4 2.055(2)
Fe4 N21 2.062(3)
Fe4 N23 2.064(3)
Fe4 N19 2.075(3)
Fe5 O1 1.941(2)
Fe5 N51 1.978(4)
Fe5 N20 2.009(4)
Fe5 N8 2.018(4)
Fe5 N2 2.024(4)
Fe6 O2 1.938(2)
Fe6 N52 1.989(4)
Fe6 N14 2.010(4)
Fe6 N4 2.011(3)
Fe6 N10 2.021(4)
Fe7 O3 1.947(3)
Fe7 N53 1.977(4)
Fe7 N6 2.010(3)
Fe7 N16 2.019(4)
Fe7 N22 2.027(4)
Fe8 O4 1.935(3)
Fe8 N54 1.996(4)
Fe8 N24 2.012(3)
Fe8 N12 2.021(4)
Fe8 N18 2.028(4)
N51 C51 1.153(5)
C51 S51 1.590(5)
N52 C52 1.154(5)
C52 S52 1.580(5)
N53 C53 1.161(6)
C53 S53 1.590(5)
N54 C54 1.167(5)
C54 S54 1.590(5)
N1 C3 1.327(6)
N1 N2 1.368(5)
N2 C1 1.334(6)
N3 C6 1.326(5)
N3 N4 1.377(4)
N4 C4 1.323(6)
N5 C9 1.337(5)
N5 N6 1.371(5)
N6 C7 1.350(5)
N7 C12 1.340(5)
N7 N8 1.376(5)
N8 C10 1.338(5)
N9 C15 1.323(6)
N9 N10 1.378(5)
N10 C13 1.342(6)
N11 C18 1.332(5)
N11 N12 1.378(5)
N12 C16 1.335(6)
N13 C21 1.328(5)
N13 N14 1.384(5)
N14 C19 1.332(6)
N15 C24 1.347(5)
N15 N16 1.381(5)
N16 C22 1.336(5)
N17 C27 1.337(5)
N17 N18 1.379(5)
N18 C25 1.337(5)
N19 C30 1.332(5)
N19 N20 1.380(4)
N20 C28 1.341(5)
N21 C33 1.334(5)
N21 N22 1.368(5)
N22 C31 1.342(5)
N23 C36 1.350(5)
N23 N24 1.373(4)
N24 C34 1.348(5)
C1 C2 1.369(8)
C2 C3 1.379(8)
C4 C5 1.379(8)
C5 C6 1.395(7)
C7 C8 1.378(7)
C8 C9 1.374(7)
C10 C11 1.367(7)
C11 C12 1.375(7)
C13 C14 1.362(8)
C14 C15 1.382(7)
C16 C17 1.365(7)
C17 C18 1.366(7)
C19 C20 1.370(7)
C20 C21 1.374(7)
C22 C23 1.374(7)
C23 C24 1.366(7)
C25 C26 1.379(7)
C26 C27 1.377(7)
C28 C29 1.378(7)
C29 C30 1.375(7)
C31 C32 1.385(7)
C32 C33 1.377(7)
C34 C35 1.367(7)
C35 C36 1.375(6)
Cl91 C91 1.639(9)
Cl93 C92 1.620(9)
Cl92 C91 1.722(9)
Cl94 C92 1.707(9)
